data_4105931
loop_
_publ_author_name
'Richard S. Grainger'
'Bhaven Patel'
'Benson M. Kariuki'
'Louise Male'
'Neil Spencer'

_publ_contact_author
;
Dr B.M. Kariuki
School of Chemistry, Cardiff University
Main Building
Park Place
Cardiff
CF10 3AT
;
_publ_contact_author_email kariukib@cf.ac.uk
_publ_section_title
;
 Sulfur Monoxide Transfer from peri-Substituted Trisulfide-2-oxides to
 Dienes: Substituent Effects, Mechanistic Studies and Application in
 Thiophene Synthesis
;
_journal_name_full 'Journal of the American Chemical Society'
_journal_page_first 5843
_journal_page_last 5852
_journal_paper_doi 10.1021/ja108865w
_journal_volume 133
_journal_year 2011
_chemical_formula_moiety 'C10 H5 N O2 S2'
_chemical_formula_sum 'C10 H5 N O2 S2'
_chemical_formula_weight 235.27
_chemical_name_systematic
;
 ?
;
_space_group_IT_number 14
_symmetry_cell_setting monoclinic
_symmetry_space_group_name_Hall '-P 2ybc'
_symmetry_space_group_name_H-M 'P 1 21/c 1'
_atom_sites_solution_hydrogens geom
_atom_sites_solution_primary direct
_atom_sites_solution_secondary difmap
_audit_creation_method SHELXL-97
_cell_angle_alpha 90.00
_cell_angle_beta 94.511(5)
_cell_angle_gamma 90.00
_cell_formula_units_Z 4
_cell_length_a 4.0018(3)
_cell_length_b 12.8838(9)
_cell_length_c 18.0222(14)
_cell_measurement_reflns_used 1254
_cell_measurement_temperature 296(2)
_cell_measurement_theta_max 65.36
_cell_measurement_theta_min 4.22
_cell_volume 926.32(12)
_computing_structure_refinement 'SHELXL-97 (Sheldrick, 1997)'
_diffrn_ambient_temperature 296(2)
_diffrn_measured_fraction_theta_full 0.962
_diffrn_measured_fraction_theta_max 0.962
_diffrn_radiation_monochromator graphite
_diffrn_radiation_source 'fine-focus sealed tube'
_diffrn_radiation_type CuK\a
_diffrn_radiation_wavelength 1.54178
_diffrn_reflns_av_R_equivalents 0.0414
_diffrn_reflns_av_sigmaI/netI 0.0337
_diffrn_reflns_limit_h_max 4
_diffrn_reflns_limit_h_min -4
_diffrn_reflns_limit_k_max 13
_diffrn_reflns_limit_k_min -14
_diffrn_reflns_limit_l_max 18
_diffrn_reflns_limit_l_min -21
_diffrn_reflns_number 5487
_diffrn_reflns_theta_full 65.36
_diffrn_reflns_theta_max 65.36
_diffrn_reflns_theta_min 4.22
_exptl_absorpt_coefficient_mu 5.019
_exptl_absorpt_correction_T_max 0.7874
_exptl_absorpt_correction_T_min 0.1881
_exptl_absorpt_correction_type empirical
_exptl_absorpt_process_details Sadabs
_exptl_crystal_colour colourless
_exptl_crystal_density_diffrn 1.687
_exptl_crystal_description needle
_exptl_crystal_F_000 480
_exptl_crystal_size_max 0.50
_exptl_crystal_size_mid 0.10
_exptl_crystal_size_min 0.05
_refine_diff_density_max 0.322
_refine_diff_density_min -0.273
_refine_diff_density_rms 0.055
_refine_ls_extinction_method none
_refine_ls_goodness_of_fit_ref 1.041
_refine_ls_hydrogen_treatment constr
_refine_ls_matrix_type full
_refine_ls_number_parameters 136
_refine_ls_number_reflns 1530
_refine_ls_number_restraints 0
_refine_ls_restrained_S_all 1.041
_refine_ls_R_factor_all 0.0482
_refine_ls_R_factor_gt 0.0378
_refine_ls_shift/su_max 0.000
_refine_ls_shift/su_mean 0.000
_refine_ls_structure_factor_coef Fsqd
_refine_ls_weighting_details 'calc w=1/[\s^2^(Fo^2^)+(0.0586P)^2^+0.2107P] where P=(Fo^2^+2Fc^2^)/3'
_refine_ls_weighting_scheme calc
_refine_ls_wR_factor_gt 0.0963
_refine_ls_wR_factor_ref 0.1028
_reflns_number_gt 1254
_reflns_number_total 1530
_reflns_threshold_expression >2sigma(I)
_cod_data_source_file ja108865w_si_005.cif
_cod_data_source_block 29
_cod_database_code 4105931

loop_
_symmetry_equiv_pos_as_xyz
'x, y, z'
'-x, y+1/2, -z+1/2'
'-x, -y, -z'
'x, -y-1/2, z-1/2'

loop_
_atom_site_label
_atom_site_type_symbol
_atom_site_fract_x
_atom_site_fract_y
_atom_site_fract_z
_atom_site_U_iso_or_equiv
_atom_site_adp_type
_atom_site_occupancy
_atom_site_symmetry_multiplicity
_atom_site_calc_flag
_atom_site_refinement_flags
C1 C 0.2318(6) 0.73697(18) 0.32489(13) 0.0346(5) Uani 1 1 d .
C2 C 0.2635(6) 0.8112(2) 0.27060(13) 0.0408(6) Uani 1 1 d .
C3 C 0.1449(7) 0.9134(2) 0.27906(15) 0.0460(6) Uani 1 1 d .
H3 H 0.1694 0.9621 0.2418 0.055 Uiso 1 1 calc R
C4 C -0.0033(6) 0.9410(2) 0.34058(16) 0.0459(6) Uani 1 1 d .
H4 H -0.0820 1.0084 0.3451 0.055 Uiso 1 1 calc R
C5 C -0.1898(7) 0.8904(2) 0.46470(16) 0.0498(7) Uani 1 1 d .
H5 H -0.2769 0.9563 0.4719 0.060 Uiso 1 1 calc R
C6 C -0.2084(7) 0.8162(2) 0.51870(17) 0.0569(8) Uani 1 1 d .
H6 H -0.3062 0.8332 0.5622 0.068 Uiso 1 1 calc R
C7 C -0.0862(7) 0.7165(2) 0.51046(15) 0.0527(7) Uani 1 1 d .
H7 H -0.0991 0.6675 0.5480 0.063 Uiso 1 1 calc R
C8 C 0.0546(6) 0.69159(19) 0.44559(14) 0.0407(6) Uani 1 1 d .
C9 C 0.0800(5) 0.76652(17) 0.38975(13) 0.0332(5) Uani 1 1 d .
C10 C -0.0411(6) 0.86807(18) 0.39887(14) 0.0377(6) Uani 1 1 d .
N1 N 0.4241(6) 0.7842(2) 0.20580(13) 0.0534(6) Uani 1 1 d .
O1 O 0.5166(6) 0.6925(2) 0.20018(12) 0.0703(6) Uani 1 1 d .
O2 O 0.4706(6) 0.8509(2) 0.15872(12) 0.0781(7) Uani 1 1 d .
S1 S 0.36385(17) 0.60998(5) 0.32113(4) 0.0473(2) Uani 1 1 d .
S2 S 0.21525(18) 0.56982(5) 0.42554(4) 0.0537(3) Uani 1 1 d .

loop_
_atom_site_aniso_label
_atom_site_aniso_U_11
_atom_site_aniso_U_22
_atom_site_aniso_U_33
_atom_site_aniso_U_23
_atom_site_aniso_U_13
_atom_site_aniso_U_12
C1 0.0297(12) 0.0333(13) 0.0399(13) -0.0042(10) -0.0016(10) -0.0040(9)
C2 0.0388(14) 0.0457(16) 0.0375(13) 0.0007(11) 0.0009(11) -0.0057(11)
C3 0.0434(15) 0.0403(15) 0.0535(16) 0.0139(12) -0.0008(12) -0.0049(11)
C4 0.0431(15) 0.0290(14) 0.0649(18) 0.0048(12) 0.0003(13) -0.0001(10)
C5 0.0435(15) 0.0456(16) 0.0614(18) -0.0201(14) 0.0101(13) -0.0060(12)
C6 0.0529(18) 0.072(2) 0.0479(16) -0.0169(15) 0.0157(13) -0.0175(14)
C7 0.0562(18) 0.0601(19) 0.0417(15) 0.0062(13) 0.0041(13) -0.0176(13)
C8 0.0393(14) 0.0381(14) 0.0436(14) 0.0032(11) -0.0038(11) -0.0090(10)
C9 0.0301(12) 0.0319(13) 0.0370(12) -0.0015(10) -0.0009(10) -0.0060(9)
C10 0.0329(13) 0.0312(13) 0.0488(14) -0.0078(11) 0.0014(10) -0.0038(9)
N1 0.0516(14) 0.0674(18) 0.0415(13) -0.0048(12) 0.0068(10) -0.0097(12)
O1 0.0776(15) 0.0776(16) 0.0580(13) -0.0181(11) 0.0204(11) 0.0024(12)
O2 0.0945(18) 0.0948(19) 0.0473(12) 0.0136(12) 0.0205(12) -0.0149(14)
S1 0.0476(4) 0.0340(4) 0.0602(4) -0.0094(3) 0.0029(3) 0.0028(3)
S2 0.0581(5) 0.0340(4) 0.0682(5) 0.0126(3) -0.0001(3) -0.0014(3)

loop_
_atom_type_symbol
_atom_type_description
_atom_type_scat_dispersion_real
_atom_type_scat_dispersion_imag
_atom_type_scat_source
C C 0.0181 0.0091 'International Tables Vol C Tables 4.2.6.8 and 6.1.1.4'
H H 0.0000 0.0000 'International Tables Vol C Tables 4.2.6.8 and 6.1.1.4'
N N 0.0311 0.0180 'International Tables Vol C Tables 4.2.6.8 and 6.1.1.4'
O O 0.0492 0.0322 'International Tables Vol C Tables 4.2.6.8 and 6.1.1.4'
S S 0.3331 0.5567 'International Tables Vol C Tables 4.2.6.8 and 6.1.1.4'

loop_
_geom_angle_atom_site_label_1
_geom_angle_atom_site_label_2
_geom_angle_atom_site_label_3
_geom_angle
C2 C1 C9 118.0(2)
C2 C1 S1 125.78(19)
C9 C1 S1 116.24(18)
C1 C2 C3 121.3(2)
C1 C2 N1 119.0(2)
C3 C2 N1 119.7(2)
C4 C3 C2 120.6(2)
C3 C4 C10 120.9(2)
C6 C5 C10 120.6(3)
C5 C6 C7 122.1(3)
C8 C7 C6 118.6(3)
C7 C8 C9 120.4(2)
C7 C8 S2 124.7(2)
C9 C8 S2 114.9(2)
C8 C9 C10 120.6(2)
C8 C9 C1 117.9(2)
C10 C9 C1 121.4(2)
C5 C10 C9 117.6(2)
C5 C10 C4 124.5(2)
C9 C10 C4 117.9(2)
O2 N1 O1 122.9(3)
O2 N1 C2 119.9(3)
O1 N1 C2 117.2(2)
C1 S1 S2 95.17(9)
C8 S2 S1 95.73(9)

loop_
_geom_bond_atom_site_label_1
_geom_bond_atom_site_label_2
_geom_bond_distance
C1 C2 1.382(3)
C1 C9 1.411(3)
C1 S1 1.722(2)
C2 C3 1.412(4)
C2 N1 1.420(3)
C3 C4 1.345(4)
C4 C10 1.426(4)
C5 C6 1.371(4)
C5 C10 1.399(4)
C6 C7 1.386(4)
C7 C8 1.375(4)
C8 C9 1.404(3)
C8 S2 1.744(3)
C9 C10 1.409(3)
N1 O2 1.232(3)
N1 O1 1.245(3)
S1 S2 2.0828(10)
